data_1008374
loop_
_publ_author_name
'Ghedira, M'
'Anne, M'
'Chenavas, J'
'Marezio, M'
'Sayetat, F'

_publ_section_title
;
Powder neutron diffraction studies of the low-temperature phase
transitions in stoichiometric Ba V S~3~
;
_journal_coden_ASTM JPSOAW
_journal_name_full 'Journal of Physics C'
_journal_page_first 6489
_journal_page_last 6503
_journal_paper_doi 10.1088/0022-3719/19/33/003
_journal_volume 19
_journal_year 1986
_chemical_formula_structural 'Ba V S3'
_chemical_formula_sum 'Ba S3 V'
_chemical_name_systematic 'Barium vanadium(IV) sulfide'
_space_group_IT_number 63
_symmetry_cell_setting orthorhombic
_symmetry_Int_Tables_number 63
_symmetry_space_group_name_Hall '-C 2c 2'
_symmetry_space_group_name_H-M 'C m c m'
_cell_angle_alpha 90
_cell_angle_beta 90
_cell_angle_gamma 90
_cell_formula_units_Z 4
_cell_length_a 6.7572(1)
_cell_length_b 11.4866(2)
_cell_length_c 5.5994(1)
_cell_volume 434.6
_refine_ls_R_factor_all 0.052
_cod_database_code 1008374

loop_
_symmetry_equiv_pos_as_xyz
x,y,z
x,-y,-z
x,y,1/2-z
x,-y,1/2+z
-x,-y,-z
-x,y,z
-x,-y,1/2+z
-x,y,1/2-z
1/2+x,1/2+y,z
1/2+x,1/2-y,-z
1/2+x,1/2+y,1/2-z
1/2+x,1/2-y,1/2+z
1/2-x,1/2-y,-z
1/2-x,1/2+y,z
1/2-x,1/2-y,1/2+z
1/2-x,1/2+y,1/2-z

loop_
_atom_site_label
_atom_site_type_symbol
_atom_site_symmetry_multiplicity
_atom_site_Wyckoff_symbol
_atom_site_fract_x
_atom_site_fract_y
_atom_site_fract_z
_atom_site_occupancy
_atom_site_attached_hydrogens
_atom_site_calc_flag
Ba1 Ba2+ 4 c 0. 0.3364(2) 0.25 1. 0 d
V1 V4+ 4 a 0. 0. 0. 1. 0 d
S1 S2- 4 c 0. 0.8303(4) 0.25 1. 0 d
S2 S2- 8 g 0.2436(4) 0.0835(3) 0.25 1. 0 d

loop_
_atom_type_symbol
_atom_type_oxidation_number
Ba2+ 2.000
V4+ 4.000
S2- -2.000
